data_7705031
loop_
_publ_author_name
'Bakewell, Clare'

_publ_section_title
;
 Magnesium hydrides bearing sterically demanding amidinate ligands:
 synthesis, reactivity and catalytic application.
;
_journal_issue 32
_journal_name_full 'Dalton transactions (Cambridge, England : 2003)'
_journal_page_first 11354
_journal_page_last 11360
_journal_paper_doi 10.1039/d0dt02523b
_journal_volume 49
_journal_year 2020
_chemical_formula_moiety 'C106 H103.37 Mg2 N4 O0.63'
_chemical_formula_sum 'C106 H103.39 Mg2 N4 O0.61'
_chemical_formula_weight 1491.62
_chemical_properties_physical Air-sensitive,Moisture-sensitive
_space_group_crystal_system triclinic
_space_group_IT_number 2
_space_group_name_Hall '-P 1'
_space_group_name_H-M_alt 'P -1'
_atom_sites_solution_hydrogens mixed
_atom_sites_solution_primary dual
_audit_creation_date 2020-07-16
_audit_creation_method
;
Olex2 1.2
(compiled 2018.05.29 svn.r3510 for OlexSys, GUI svn.r5506)
;
_audit_update_record
;
2020-07-16 deposited with the CCDC.	2020-08-04 downloaded from the CCDC.
;
_cell_angle_alpha 95.5850(10)
_cell_angle_beta 97.1380(10)
_cell_angle_gamma 112.921(2)
_cell_formula_units_Z 2
_cell_length_a 13.5273(2)
_cell_length_b 13.5524(2)
_cell_length_c 28.3251(4)
_cell_measurement_reflns_used 39082
_cell_measurement_temperature 149.95(10)
_cell_measurement_theta_max 72.6000
_cell_measurement_theta_min 3.6210
_cell_volume 4684.98(14)
_computing_cell_refinement 'CrysAlisPro 1.171.40.53 (Rigaku OD, 2019)'
_computing_data_collection 'CrysAlisPro 1.171.40.53 (Rigaku OD, 2019)'
_computing_data_reduction 'CrysAlisPro 1.171.40.53 (Rigaku OD, 2019)'
_computing_molecular_graphics 'Olex2 (Dolomanov et al., 2009)'
_computing_publication_material 'Olex2 (Dolomanov et al., 2009)'
_computing_structure_refinement 'ShelXL (Sheldrick, 2015)'
_computing_structure_solution 'ShelXT (Sheldrick, 2015)'
_diffrn_ambient_environment N~2~
_diffrn_ambient_temperature 149.95(10)
_diffrn_detector 'CCD plate'
_diffrn_detector_area_resol_mean 10.4061
_diffrn_detector_type Atlas
_diffrn_measured_fraction_theta_full 0.999
_diffrn_measured_fraction_theta_max 0.980
_diffrn_measurement_details
;
List of Runs (angles in degrees, time in seconds):

  # Type    Start    End  Width  t~exp~   \w     \q     \k     \f   Frames
#--------------------------------------------------------------------------
  1  \w     -5.00  20.00   1.00    2.50    --   34.00  94.00-175.65   25
  2  \w     -3.00  22.00   1.00    2.50    --   34.00  89.00 -34.81   25
  3  \w      2.00  31.00   1.00    2.50    --   38.00  87.00 116.58   29
  4  \w   -116.00 -18.00   1.00    2.50    --  -42.75 -38.00-120.00   98
  5  \w   -122.00  -4.00   1.00    2.50    --  -42.75 -19.00 -30.00  118
  6  \w    -67.00  28.00   1.00    2.50    --  -42.75  38.00 -30.00   95
  7  \w    -67.00  31.00   1.00    2.50    --  -42.75  38.00  60.00   98
  8  \w      8.00  33.00   1.00    2.50    --   42.75  83.00  26.67   25
  9  \w      8.00  33.00   1.00    2.50    --   42.75  83.00-139.98   25
 10  \w     28.00  99.00   1.00    2.50    --   42.75-125.00-150.00   71
 11  \w     14.00  39.00   1.00    2.50    --   46.00  76.00 147.98   25
 12  \w     30.00  56.00   1.00    2.50    --   58.00  74.00-149.65   26
 13  \w     31.00  57.00   1.00    2.50    --   62.00  72.00  77.78   26
 14  \w    101.00 127.00   1.00    2.50    --   62.00  73.00 -59.95   26
 15  \w    109.00 134.00   1.00    2.50    --   62.00  74.00-113.39   25
 16  \w     31.00  57.00   1.00    2.50    --   62.00  74.00 112.11   26
 17  \w     30.00  58.00   1.00    2.50    --   62.00  73.00 155.13   28
 18  \w     30.00  56.00   1.00    2.50    --   62.00  74.00-113.39   26
 19  \w     30.00  60.00   1.00    2.50    --   62.00  73.00 -59.95   30
 20  \w     37.00  65.00   1.00    2.50    --   66.00  69.00  57.97   28
 21  \w    118.00 144.00   1.00    2.50    --   70.00  72.00 -21.34   26
 22  \w     39.00  65.00   1.00    2.50    --   70.00  72.00 -21.34   26
 23  \w     38.00  65.00   1.00    2.50    --   70.00  73.00  10.11   27
 24  \w     38.00  64.00   1.00    2.50    --   70.00  74.00 173.25   26
 25  \w     50.00  76.00   1.00   10.00    --   78.00  71.00 -88.30   26
 26  \w    112.00 139.00   1.00   10.00    --   78.00  62.00 -91.50   27
 27  \w     49.00  74.00   1.00   10.00    --   78.00  62.00 -91.50   25
 28  \w     49.00  83.00   1.00   10.00    --   78.00  68.00  29.13   34
 29  \w     48.00  74.00   1.00   10.00    --   78.00  66.00-128.10   26
 30  \w     50.00  75.00   1.00   10.00    --   82.00  73.00  78.74   25
 31  \w     53.00  78.00   1.00   10.00    --   82.00  66.00 117.98   25
 32  \w     55.00  80.00   1.00   10.00    --   86.00  69.00 132.39   25
 33  \w     59.00  86.00   1.00   10.00    --   90.00  71.00 174.54   27
 34  \w     61.00  99.00   1.00   10.00    --   90.00  72.00 -43.35   38
 35  \w    119.00 145.00   1.00   10.00    --   90.00  74.00 146.13   26
 36  \w     58.00  88.00   1.00   10.00    --   90.00  74.00 146.13   30
 37  \w    141.00 167.00   1.00   10.00    --   94.00  67.00 -63.31   26
 38  \w     64.00 100.00   1.00   10.00    --   94.00  67.00 -63.31   36
 39  \w     69.00  94.00   1.00   10.00    --   94.00  48.00-133.13   25
 40  \w     82.00 168.00   1.00   10.00    --  104.49  53.00 -32.75   86
 41  \w     77.00 151.00   1.00   10.00    --  104.49  61.00  60.00   74
 42  \w     37.00 107.00   1.00   10.00    --  104.49-102.00 170.89   70
 43  \w    114.00 178.00   1.00   10.00    --  104.49  72.00-147.71   64
 44  \w     75.00 158.00   1.00   10.00    --  104.49  61.00-180.00   83
 45  \w     74.00 100.00   1.00   10.00    --  104.49  72.00-147.71   26
 46  \w     44.00 106.00   1.00   10.00    --  104.49-125.00 150.00   62
 47  \w    113.00 164.00   1.00   10.00    --  104.49  61.00   0.00   51
 48  \w     75.00 101.00   1.00   10.00    --  104.49  61.00   0.00   26
 49  \w     76.00 166.00   1.00   10.00    --  104.49  61.00 -90.00   90
 50  \w    121.00 158.00   1.00   10.00    --  104.49 125.00  90.00   37
 51  \w     75.00 105.00   1.00   10.00    --  104.49 -94.00-150.00   30
 52  \w     34.00  70.00   1.00   10.00    --  104.49 -94.00-150.00   36
 53  \w    134.00 171.00   1.00   10.00    --  104.49  61.00  30.00   37
 54  \w     75.00 119.00   1.00   10.00    --  104.49  61.00  30.00   44
 55  \w     29.00  71.00   1.00   10.00    --  104.49 -94.00  60.00   42
 56  \w    126.00 159.00   1.00   10.00    --  104.49 125.00   0.00   33
 57  \w     77.00 108.00   1.00   10.00    --  104.49  61.00-120.00   31
 58  \w     75.00 175.00   1.00   10.00    --  104.49  61.00 120.00  100
 59  \w     22.00 106.00   1.00   10.00    --  104.49 -94.00  30.00   84
 60  \w     75.00 154.00   1.00   10.00    --  104.49  61.00  90.00   79
 61  \w     23.00 105.00   1.00   10.00    --  104.49 -94.00 -60.00   82
;
_diffrn_measurement_device 'four-circle diffractometer'
_diffrn_measurement_device_type 'SuperNova, Dual, Cu at home/near, Atlas'
_diffrn_measurement_method '\w scans'
_diffrn_orient_matrix_type 'CrysAlisPro convention (1999,Acta A55,543-557)'
_diffrn_orient_matrix_UB_11 -0.0257207000
_diffrn_orient_matrix_UB_12 0.0436661000
_diffrn_orient_matrix_UB_13 -0.0460876000
_diffrn_orient_matrix_UB_21 -0.1229643000
_diffrn_orient_matrix_UB_22 -0.0602835000
_diffrn_orient_matrix_UB_23 -0.0001526000
_diffrn_orient_matrix_UB_31 0.0009623000
_diffrn_orient_matrix_UB_32 0.1004429000
_diffrn_orient_matrix_UB_33 0.0309634000
_diffrn_radiation_monochromator mirror
_diffrn_radiation_probe x-ray
_diffrn_radiation_type CuK\a
_diffrn_radiation_wavelength 1.54184
_diffrn_reflns_av_R_equivalents 0.0294
_diffrn_reflns_av_unetI/netI 0.0179
_diffrn_reflns_Laue_measured_fraction_full 0.999
_diffrn_reflns_Laue_measured_fraction_max 0.980
_diffrn_reflns_limit_h_max 16
_diffrn_reflns_limit_h_min -16
_diffrn_reflns_limit_k_max 16
_diffrn_reflns_limit_k_min -16
_diffrn_reflns_limit_l_max 34
_diffrn_reflns_limit_l_min -35
_diffrn_reflns_number 79427
_diffrn_reflns_point_group_measured_fraction_full 0.999
_diffrn_reflns_point_group_measured_fraction_max 0.980
_diffrn_reflns_theta_full 67.684
_diffrn_reflns_theta_max 72.773
_diffrn_reflns_theta_min 3.587
_diffrn_source 'micro-focus sealed X-ray tube'
_diffrn_source_type 'SuperNova (Cu) X-ray Source'
_exptl_absorpt_coefficient_mu 0.585
_exptl_absorpt_correction_T_max 1.000
_exptl_absorpt_correction_T_min 0.782
_exptl_absorpt_correction_type gaussian
_exptl_absorpt_process_details
;
CrysAlisPro 1.171.40.53 (Rigaku Oxford Diffraction, 2019)
Numerical absorption correction based on gaussian integration over
			a multifaceted crystal model
Empirical absorption correction using spherical harmonics,
 implemented in SCALE3 ABSPACK scaling algorithm.
;
_exptl_crystal_colour colourless
_exptl_crystal_colour_primary colourless
_exptl_crystal_density_diffrn 1.057
_exptl_crystal_description block
_exptl_crystal_F_000 1592
_exptl_crystal_recrystallization_method 'Re-crystallisation from solvent: Toluene/hexane'
_exptl_crystal_size_max 0.314
_exptl_crystal_size_mid 0.196
_exptl_crystal_size_min 0.134
_refine_diff_density_max 0.386
_refine_diff_density_min -0.389
_refine_diff_density_rms 0.037
_refine_ls_extinction_method none
_refine_ls_goodness_of_fit_ref 1.039
_refine_ls_hydrogen_treatment mixed
_refine_ls_matrix_type full
_refine_ls_number_parameters 1182
_refine_ls_number_reflns 18287
_refine_ls_number_restraints 2
_refine_ls_restrained_S_all 1.039
_refine_ls_R_factor_all 0.0472
_refine_ls_R_factor_gt 0.0436
_refine_ls_shift/su_max 0.001
_refine_ls_shift/su_mean 0.000
_refine_ls_structure_factor_coef Fsqd
_refine_ls_weighting_details 'w=1/[\s^2^(Fo^2^)+(0.0529P)^2^+1.8474P] where P=(Fo^2^+2Fc^2^)/3'
_refine_ls_weighting_scheme calc
_refine_ls_wR_factor_gt 0.1126
_refine_ls_wR_factor_ref 0.1157
_reflns_Friedel_coverage 0.000
_reflns_number_gt 16638
_reflns_number_total 18287
_reflns_threshold_expression 'I > 2\s(I)'
_cod_data_source_file d0dt02523b2.cif
_cod_data_source_block xstr
_cod_depositor_comments 'Adding full bibliography for 7705030--7705034.cif.'
_cod_original_cell_volume 4684.98(13)
_cod_database_code 7705031
_shelx_shelxl_version_number 2018/3
_chemical_oxdiff_formula 'C106 H104 N4 Mg2'
_chemical_oxdiff_usercomment CB-125
_shelx_space_group_comment
;
The symmetry employed for this shelxl refinement is uniquely defined
by the following loop, which should always be used as a source of
symmetry information in preference to the above space-group names.
They are only intended as comments.
;
_reflns_odcompleteness_completeness 99.95
_reflns_odcompleteness_iscentric 1
_reflns_odcompleteness_theta 66.49
_olex2_refinement_description
;
1. Fixed Uiso
 At 1.2 times of:
  All C(H) groups
 At 1.5 times of:
  All C(H,H,H) groups
2. Uiso/Uaniso restraints and constraints
O7AA \\sim HD \\sim HE \\sim OF: within 1A with sigma of 0.001 and sigma for
terminal atoms of 0.001
3. Others
 Sof(O7AA)=Sof(OF)=1-FVAR(1)
 Sof(HD)=Sof(HE)=FVAR(1)
4.a Aromatic/amide H refined with riding coordinates:
 C016(H016), C01G(H01G), C01H(H01H), C01I(H01I), C01N(H01N), C01P(H01P),
 C01T(H01T), C01V(H01V), C01Y(H01Y), C01Z(H01Z), C021(H021), C022(H022),
 C026(H026), C027(H027), C028(H028), C02A(H02A), C02B(H02B), C02G(H02K),
 C02J(H02N), C02K(H02O), C02M(H02Q), C02O(H02U), C02P(H02V), C02T(H0AA),
 C02U(H1AA), C02V(H2AA), C02X(H4AA), C02Y(H5AA), C02Z(H6AA), C030(H030)
4.b Idealised Me refined as rotating group:
 C01M(H01A,H01B,H01E), C01S(H01M,H01Q,H01S), C02D(H02D,H02E,H02F), C02F(H02H,
 H02I,H02J), C02N(H02R,H02S,H02T), C02Q(H02W,H02X,H02Y), C02R(H02Z,H,HA),
 C02W(H3AA,HB,HC), C031(H03A,H03B,H03C), C032(H03D,H03E,H03F), C033(H03G,H03H,
 H03I), C034(H03J,H03K,H03L)
;
_olex2_submission_special_instructions 'No special instructions were received'
_oxdiff_exptl_absorpt_empirical_details
;
Empirical correction (ABSPACK) includes:
- Absorption correction using spherical harmonics
- Frame scaling
- Detector area scaling
;
_oxdiff_exptl_absorpt_empirical_full_max 1.561
_oxdiff_exptl_absorpt_empirical_full_min 0.772

loop_
_space_group_symop_operation_xyz
'x, y, z'
'-x, -y, -z'

loop_
_atom_site_label
_atom_site_type_symbol
_atom_site_fract_x
_atom_site_fract_y
_atom_site_fract_z
_atom_site_U_iso_or_equiv
_atom_site_adp_type
_atom_site_occupancy
_atom_site_site_symmetry_order
_atom_site_calc_flag
_atom_site_refinement_flags_posn
_atom_site_refinement_flags_adp
_atom_site_refinement_flags_occupancy
_atom_site_disorder_assembly
_atom_site_disorder_group
Mg01 Mg 0.57884(3) 0.35908(4) 0.72492(2) 0.02860(10) Uani 1 1 d . . . . .
Mg02 Mg 0.46841(3) 0.24378(3) 0.79213(2) 0.02711(10) Uani 1 1 d . . . . .
N003 N 0.59907(8) 0.44729(8) 0.66826(4) 0.0231(2) Uani 1 1 d . . . . .
N004 N 0.73819(8) 0.45406(9) 0.72151(4) 0.0249(2) Uani 1 1 d . . . . .
N005 N 0.46556(8) 0.20157(8) 0.86076(4) 0.0238(2) Uani 1 1 d . . . . .
N006 N 0.33802(8) 0.10608(8) 0.79657(4) 0.0254(2) Uani 1 1 d . . . . .
C007 C 0.70722(10) 0.48419(9) 0.68097(4) 0.0218(2) Uani 1 1 d . . . . .
C008 C 0.54324(9) 0.44721(10) 0.62240(4) 0.0225(2) Uani 1 1 d . . . . .
C009 C 0.78625(9) 0.55085(10) 0.65197(4) 0.0237(2) Uani 1 1 d . . . . .
C00A C 0.37175(10) 0.11548(10) 0.84363(4) 0.0227(2) Uani 1 1 d . . . . .
C00B C 0.46046(10) 0.27423(10) 0.94340(4) 0.0240(2) Uani 1 1 d . . . . .
C00C C 0.51153(10) 0.23412(9) 0.91038(4) 0.0227(2) Uani 1 1 d . . . . .
C00D C 0.48266(10) 0.51098(10) 0.61797(4) 0.0246(2) Uani 1 1 d . . . . .
C00E C 0.37573(10) 0.58212(11) 0.66761(5) 0.0275(3) Uani 1 1 d . . . . .
C00F C 0.61403(10) 0.23456(10) 0.92621(4) 0.0249(2) Uani 1 1 d . . . . .
C00G C 0.30713(10) 0.03846(10) 0.87365(4) 0.0241(2) Uani 1 1 d . . . . .
C00H C 0.53393(10) 0.37134(10) 0.58259(4) 0.0252(2) Uani 1 1 d . . . . .
C00I C 0.78650(10) 0.64871(11) 0.64126(5) 0.0275(3) Uani 1 1 d . . . . .
C00J C 0.84757(10) 0.49563(11) 0.74624(4) 0.0263(3) Uani 1 1 d . . . . .
C00K C 0.25941(10) 0.00894(10) 0.76787(4) 0.0266(3) Uani 1 1 d . . . . .
C00L C 0.60854(11) 0.30056(10) 1.00847(5) 0.0278(3) Uani 1 1 d . . . . .
C00M C 0.35570(11) -0.00348(10) 0.90787(5) 0.0278(3) Uani 1 1 d . . . . .
C00N C 0.40369(11) 0.42167(11) 0.53502(5) 0.0286(3) Uani 1 1 d . . . . .
C00O C 0.58791(11) 0.29220(11) 0.58805(5) 0.0276(3) Uani 1 1 d . . . . .
C00P C 0.41368(10) 0.49617(11) 0.57451(5) 0.0281(3) Uani 1 1 d . . . . .
C00Q C 0.35731(10) 0.28937(10) 0.92474(5) 0.0266(3) Uani 1 1 d . . . . .
C00R C 0.66097(11) 0.26901(11) 0.97492(5) 0.0281(3) Uani 1 1 d . . . . .
C00S C 0.56610(11) 0.70867(11) 0.65895(5) 0.0311(3) Uani 1 1 d . . . . .
C00T C 0.67472(10) 0.19772(11) 0.89135(5) 0.0275(3) Uani 1 1 d . . . . .
C00U C 0.50864(11) 0.30394(10) 0.99177(5) 0.0270(3) Uani 1 1 d . . . . .
C00V C 0.29750(10) 0.30615(11) 0.96479(5) 0.0287(3) Uani 1 1 d . . . . .
C00W C 0.48926(10) 0.59218(11) 0.66086(5) 0.0270(3) Uani 1 1 d . . . . .
C00X C 0.86050(11) 0.51526(12) 0.63484(5) 0.0299(3) Uani 1 1 d . . . . .
C00Y C 0.85901(11) 0.70942(12) 0.61401(5) 0.0321(3) Uani 1 1 d . . . . .
C00Z C 0.61463(12) 0.25552(11) 0.54046(5) 0.0310(3) Uani 1 1 d . . . . .
C010 C 0.90099(11) 0.42500(12) 0.74826(5) 0.0306(3) Uani 1 1 d . . . . .
C011 C 0.46573(11) 0.36091(11) 0.53967(5) 0.0287(3) Uani 1 1 d . . . . .
C012 C 0.89714(11) 0.60232(11) 0.77175(5) 0.0314(3) Uani 1 1 d . . . . .
C013 C 0.27601(11) -0.08765(11) 0.76407(5) 0.0301(3) Uani 1 1 d . . . . .
C014 C 0.52073(12) 0.19744(11) 0.61187(5) 0.0317(3) Uani 1 1 d . . . . .
C015 C 0.79272(11) 0.28096(12) 0.89786(5) 0.0336(3) Uani 1 1 d . . . . .
C016 C 0.32715(11) 0.64474(12) 0.64691(5) 0.0321(3) Uani 1 1 d . . . . .
H016 H 0.365765 0.697458 0.629596 0.039 Uiso 1 1 calc R . . . .
C017 C 0.29299(12) -0.07532(12) 0.93494(5) 0.0346(3) Uani 1 1 d . . . . .
C018 C 0.66671(11) 0.08274(11) 0.89293(5) 0.0313(3) Uani 1 1 d . . . . .
C019 C 0.19496(11) 0.00775(11) 0.86754(5) 0.0310(3) Uani 1 1 d . . . . .
C01A C 0.93159(11) 0.67310(12) 0.59569(5) 0.0335(3) Uani 1 1 d . . . . .
C01B C 0.37945(11) 0.37718(11) 0.89272(5) 0.0305(3) Uani 1 1 d . . . . .
C01C C 0.56863(13) 0.13158(12) 0.63048(5) 0.0353(3) Uani 1 1 d . . . . .
C01D C 0.30492(12) 0.40764(12) 0.98361(5) 0.0344(3) Uani 1 1 d . . . . .
C01E C 0.16845(11) 0.01446(12) 0.74030(5) 0.0344(3) Uani 1 1 d . . . . .
C01F C 0.37559(12) -0.09794(12) 0.79060(5) 0.0321(3) Uani 1 1 d . . . . .
C01G C 0.16407(12) 0.55314(13) 0.67824(6) 0.0378(3) Uani 1 1 d . . . . .
H01G H 0.093546 0.543305 0.681756 0.045 Uiso 1 1 calc R . . . .
C01H C 0.31711(12) 0.50524(12) 0.69399(5) 0.0363(3) Uani 1 1 d . . . . .
H01H H 0.348375 0.462637 0.708090 0.044 Uiso 1 1 calc R . . . .
C01I C 0.48066(13) 0.46253(12) 0.89717(6) 0.0376(3) Uani 1 1 d . . . . .
H01I H 0.538301 0.466517 0.920028 0.045 Uiso 1 1 calc R . . . .
C01J C 0.93114(11) 0.57551(13) 0.60649(5) 0.0346(3) Uani 1 1 d . . . . .
C01K C 0.83272(12) 0.67253(12) 0.77506(5) 0.0364(3) Uani 1 1 d . . . . .
C01L C 0.84542(12) 0.30775(12) 0.72348(6) 0.0361(3) Uani 1 1 d . . . . .
C01M C 0.65826(13) 0.33189(13) 1.06135(5) 0.0381(3) Uani 1 1 d . . . . .
H01A H 0.616156 0.277769 1.078793 0.057 Uiso 1 1 calc GR . . . .
H01B H 0.658484 0.400733 1.073342 0.057 Uiso 1 1 calc GR . . . .
H01E H 0.731741 0.337100 1.065537 0.057 Uiso 1 1 calc GR . . . .
C01N C 0.22161(12) 0.62935(12) 0.65182(5) 0.0359(3) Uani 1 1 d . . . . .
H01N H 0.189444 0.670685 0.637194 0.043 Uiso 1 1 calc R . . . .
C01O C 0.50868(15) 0.04288(13) 0.65088(6) 0.0426(4) Uani 1 1 d . . . . .
C01P C 0.58159(13) 0.74971(12) 0.61632(6) 0.0399(3) Uani 1 1 d . . . . .
H01P H 0.541764 0.706085 0.587248 0.048 Uiso 1 1 calc R . . . .
C01Q C 0.18118(12) -0.10510(13) 0.92940(6) 0.0398(3) Uani 1 1 d . . . . .
C01R C 0.13355(12) -0.06196(13) 0.89563(6) 0.0385(3) Uani 1 1 d . . . . .
C01S C 0.32515(12) 0.40330(13) 0.48915(5) 0.0367(3) Uani 1 1 d . . . . .
H01M H 0.281266 0.443355 0.493896 0.055 Uiso 1 1 calc GR . . . .
H01Q H 0.278924 0.327366 0.480539 0.055 Uiso 1 1 calc GR . . . .
H01S H 0.365169 0.427479 0.463773 0.055 Uiso 1 1 calc GR . . . .
C01T C 1.00582(12) 0.46432(14) 0.77518(5) 0.0394(3) Uani 1 1 d . . . . .
H01T H 1.041710 0.418294 0.777446 0.047 Uiso 1 1 calc R . . . .
C01U C 0.70396(13) 0.32719(13) 0.52403(6) 0.0387(3) Uani 1 1 d . . . . .
C01V C 1.00365(12) 0.63830(13) 0.79689(6) 0.0416(3) Uani 1 1 d . . . . .
H01V H 1.039096 0.709458 0.812828 0.050 Uiso 1 1 calc R . . . .
C01W C 0.24998(13) 0.42006(14) 1.02058(6) 0.0410(3) Uani 1 1 d . . . . .
C01X C 0.63809(12) 0.02779(12) 0.93108(6) 0.0374(3) Uani 1 1 d . . . . .
C01Y C 0.62482(12) 0.77709(13) 0.70189(6) 0.0421(3) Uani 1 1 d . . . . .
H01Y H 0.614163 0.751971 0.731047 0.050 Uiso 1 1 calc R . . . .
C01Z C 1.05731(12) 0.56975(15) 0.79847(6) 0.0451(4) Uani 1 1 d . . . . .
H01Z H 1.128298 0.595089 0.815305 0.054 Uiso 1 1 calc R . . . .
C020 C 0.18797(13) 0.33089(15) 1.03933(6) 0.0459(4) Uani 1 1 d . . . . .
C021 C 0.19887(14) -0.17755(12) 0.73263(6) 0.0429(4) Uani 1 1 d . . . . .
H021 H 0.206944 -0.242831 0.730526 0.051 Uiso 1 1 calc R . . . .
C022 C 0.21245(13) 0.49148(13) 0.69947(6) 0.0414(3) Uani 1 1 d . . . . .
H022 H 0.174369 0.440370 0.717572 0.050 Uiso 1 1 calc R . . . .
C023 C 0.40093(15) 0.01818(14) 0.65322(6) 0.0471(4) Uani 1 1 d . . . . .
C024 C 0.55080(16) 0.15670(13) 0.51166(6) 0.0464(4) Uani 1 1 d . . . . .
C025 C 0.23418(13) 0.21680(13) 0.98401(6) 0.0410(3) Uani 1 1 d . . . . .
C026 C 0.81165(15) 0.38275(13) 0.88541(7) 0.0481(4) Uani 1 1 d . . . . .
H026 H 0.752954 0.397890 0.873185 0.058 Uiso 1 1 calc R . . . .
C027 C 0.29507(14) 0.37445(15) 0.85845(6) 0.0457(4) Uani 1 1 d . . . . .
H027 H 0.226239 0.318392 0.854854 0.055 Uiso 1 1 calc R . . . .
C028 C 0.73046(16) 0.29977(16) 0.48037(6) 0.0507(4) Uani 1 1 d . . . . .
H028 H 0.790460 0.348590 0.469871 0.061 Uiso 1 1 calc R . . . .
C029 C 0.14745(13) 0.11677(14) 0.74678(7) 0.0448(4) Uani 1 1 d . . . . .
C02A C 0.88126(13) 0.26018(16) 0.91601(6) 0.0498(4) Uani 1 1 d . . . . .
H02A H 0.870271 0.192365 0.924236 0.060 Uiso 1 1 calc R . . . .
C02B C 0.09648(13) -0.07683(14) 0.70805(6) 0.0474(4) Uani 1 1 d . . . . .
H02B H 0.037707 -0.073365 0.688532 0.057 Uiso 1 1 calc R . . . .
C02C C 0.41230(14) 0.17181(15) 0.61474(7) 0.0502(4) Uani 1 1 d . . . . .
C02D C 0.91401(15) 0.27651(14) 0.69096(7) 0.0475(4) Uani 1 1 d . . . . .
H02D H 0.934238 0.326700 0.668576 0.071 Uiso 1 1 calc GR . . . .
H02E H 0.872350 0.204518 0.673553 0.071 Uiso 1 1 calc GR . . . .
H02F H 0.978563 0.278668 0.710299 0.071 Uiso 1 1 calc GR . . . .
C02E C 0.18017(15) 0.22922(16) 1.02116(7) 0.0509(4) Uani 1 1 d . . . . .
C02F C 0.81402(15) 0.23123(14) 0.76034(7) 0.0504(4) Uani 1 1 d . . . . .
H02H H 0.878568 0.238858 0.781562 0.076 Uiso 1 1 calc GR . . . .
H02I H 0.777264 0.157744 0.743940 0.076 Uiso 1 1 calc GR . . . .
H02J H 0.766449 0.248885 0.778726 0.076 Uiso 1 1 calc GR . . . .
C02G C 0.49718(17) 0.54210(14) 0.86799(7) 0.0523(4) Uani 1 1 d . . . . .
H02K H 0.565712 0.598527 0.871376 0.063 Uiso 1 1 calc R . . . .
C02H C 0.69206(16) 0.03056(15) 0.85429(7) 0.0498(4) Uani 1 1 d . . . . .
C02I C 0.11085(15) -0.17242(14) 0.70454(7) 0.0522(4) Uani 1 1 d . . . . .
C02J C 0.5777(2) 0.12969(15) 0.46782(6) 0.0591(5) Uani 1 1 d . . . . .
H02N H 0.534272 0.063243 0.448634 0.071 Uiso 1 1 calc R . . . .
C02K C 0.65560(14) 0.85493(14) 0.61627(8) 0.0517(4) Uani 1 1 d . . . . .
H02O H 0.665155 0.881248 0.587297 0.062 Uiso 1 1 calc R . . . .
C02L C 0.66797(19) 0.20027(16) 0.45256(6) 0.0557(5) Uani 1 1 d . . . . .
C02M C 0.69892(14) 0.88208(14) 0.70183(8) 0.0549(5) Uani 1 1 d . . . . .
H02Q H 0.737803 0.926534 0.730855 0.066 Uiso 1 1 calc R . . . .
C02N C 0.34520(16) -0.19753(14) 0.81595(7) 0.0513(4) Uani 1 1 d . . . . .
H02R H 0.291481 -0.198383 0.835283 0.077 Uiso 1 1 calc GR . . . .
H02S H 0.409006 -0.194653 0.836196 0.077 Uiso 1 1 calc GR . . . .
H02T H 0.316040 -0.262112 0.792305 0.077 Uiso 1 1 calc GR . . . .
C02O C 0.71525(14) 0.92077(14) 0.65930(8) 0.0577(5) Uani 1 1 d . . . . .
H02U H 0.766066 0.990796 0.659317 0.069 Uiso 1 1 calc R . . . .
C02P C 0.63675(15) -0.07547(13) 0.93154(7) 0.0501(4) Uani 1 1 d . . . . .
H02V H 0.617285 -0.111154 0.957561 0.060 Uiso 1 1 calc R . . . .
C02Q C 0.45354(15) -0.10003(18) 0.75633(6) 0.0550(5) Uani 1 1 d . . . . .
H02W H 0.415767 -0.158471 0.729945 0.082 Uiso 1 1 calc GR . . . .
H02X H 0.513827 -0.110470 0.773286 0.082 Uiso 1 1 calc GR . . . .
H02Y H 0.480075 -0.032456 0.744191 0.082 Uiso 1 1 calc GR . . . .
C02R C 1.00986(14) 0.74005(17) 0.56589(7) 0.0531(4) Uani 1 1 d . . . . .
H02Z H 0.972129 0.767330 0.543208 0.080 Uiso 1 1 calc GR . . . .
H H 1.038738 0.695638 0.548832 0.080 Uiso 1 1 calc GR . . . .
HA H 1.068492 0.799748 0.586671 0.080 Uiso 1 1 calc GR . . . .
C02S C 0.35234(16) 0.08235(16) 0.63506(8) 0.0573(5) Uani 1 1 d . . . . .
C02T C 0.4128(2) 0.53811(17) 0.83408(7) 0.0603(5) Uani 1 1 d . . . . .
H0AA H 0.423938 0.591455 0.814556 0.072 Uiso 1 1 calc R . . . .
C02U C 0.31246(19) 0.45456(18) 0.82950(6) 0.0597(5) Uani 1 1 d . . . . .
H1AA H 0.255115 0.451389 0.806699 0.072 Uiso 1 1 calc R . . . .
C02V C 0.66416(18) -0.12465(15) 0.89355(8) 0.0618(5) Uani 1 1 d . . . . .
H2AA H 0.664156 -0.193189 0.893931 0.074 Uiso 1 1 calc R . . . .
C02W C 0.11325(16) -0.18293(19) 0.95909(8) 0.0681(6) Uani 1 1 d . . . . .
H3AA H 0.098842 -0.255916 0.945494 0.102 Uiso 1 1 calc GR . . . .
HB H 0.045549 -0.175441 0.959110 0.102 Uiso 1 1 calc GR . . . .
HC H 0.152114 -0.167000 0.991556 0.102 Uiso 1 1 calc GR . . . .
C02X C 0.6916(2) -0.07165(17) 0.85500(8) 0.0658(6) Uani 1 1 d . . . . .
H4AA H 0.709949 -0.104723 0.829205 0.079 Uiso 1 1 calc R . . . .
C02Y C 0.91614(19) 0.46144(17) 0.89094(9) 0.0722(7) Uani 1 1 d . . . . .
H5AA H 0.927660 0.528903 0.882158 0.087 Uiso 1 1 calc R . . . .
C02Z C 0.98653(16) 0.3401(2) 0.92202(8) 0.0749(7) Uani 1 1 d . . . . .
H6AA H 1.045663 0.325993 0.934561 0.090 Uiso 1 1 calc R . . . .
C030 C 1.00323(18) 0.4402(2) 0.90941(9) 0.0823(8) Uani 1 1 d . . . . .
H030 H 1.073689 0.493614 0.913412 0.099 Uiso 1 1 calc R . . . .
C031 C 0.89984(19) 0.79297(16) 0.78364(12) 0.0844(8) Uani 1 1 d . . . . .
H03A H 0.944806 0.814095 0.815004 0.127 Uiso 1 1 calc GR . . . .
H03B H 0.852352 0.830318 0.781834 0.127 Uiso 1 1 calc GR . . . .
H03C H 0.945208 0.811384 0.759573 0.127 Uiso 1 1 calc GR . . . .
C032 C 0.03176(17) 0.09362(19) 0.75518(9) 0.0695(6) Uani 1 1 d . . . . .
H03D H -0.018904 0.056997 0.725801 0.104 Uiso 1 1 calc GR . . . .
H03E H 0.026362 0.160753 0.765316 0.104 Uiso 1 1 calc GR . . . .
H03F H 0.015040 0.048541 0.779724 0.104 Uiso 1 1 calc GR . . . .
C033 C 0.1738(2) 0.17983(19) 0.70576(10) 0.0771(7) Uani 1 1 d . . . . .
H03G H 0.247911 0.196188 0.702202 0.116 Uiso 1 1 calc GR . . . .
H03H H 0.164402 0.246176 0.712400 0.116 Uiso 1 1 calc GR . . . .
H03I H 0.125757 0.137335 0.676517 0.116 Uiso 1 1 calc GR . . . .
C034 C 0.7590(2) 0.6406(2) 0.81216(9) 0.0835(8) Uani 1 1 d . . . . .
H03J H 0.717966 0.563412 0.806343 0.125 Uiso 1 1 calc GR . . . .
H03K H 0.709870 0.676096 0.809780 0.125 Uiso 1 1 calc GR . . . .
H03L H 0.802530 0.662169 0.843860 0.125 Uiso 1 1 calc GR . . . .
H01F H 0.4175(12) -0.0332(13) 0.8151(6) 0.028(4) Uiso 1 1 d . . . . .
H00I H 0.7377(13) 0.6751(13) 0.6530(6) 0.030(4) Uiso 1 1 d . . . . .
H00T H 0.6405(12) 0.1975(12) 0.8588(6) 0.030(4) Uiso 1 1 d . . . . .
H01L H 0.7754(14) 0.3004(13) 0.7030(6) 0.038(4) Uiso 1 1 d . . . . .
H01X H 0.6183(14) 0.0629(14) 0.9577(6) 0.042(5) Uiso 1 1 d . . . . .
H00Q H 0.3067(13) 0.2230(13) 0.9041(6) 0.033(4) Uiso 1 1 d . . . . .
H00X H 0.8596(13) 0.4471(13) 0.6419(6) 0.033(4) Uiso 1 1 d . . . . .
H00R H 0.7340(14) 0.2734(13) 0.9863(6) 0.035(4) Uiso 1 1 d . . . . .
H017 H 0.3297(14) -0.1052(14) 0.9579(6) 0.044(5) Uiso 1 1 d . . . . .
H00M H 0.4345(13) 0.0171(13) 0.9121(6) 0.031(4) Uiso 1 1 d . . . . .
H019 H 0.1604(14) 0.0350(14) 0.8426(6) 0.039(4) Uiso 1 1 d . . . . .
H00U H 0.4727(13) 0.3310(13) 1.0147(6) 0.034(4) Uiso 1 1 d . . . . .
H011 H 0.4560(13) 0.3051(13) 0.5120(6) 0.035(4) Uiso 1 1 d . . . . .
H01R H 0.0558(16) -0.0815(15) 0.8922(7) 0.048(5) Uiso 1 1 d . . . . .
H00Y H 0.8601(14) 0.7766(14) 0.6073(6) 0.040(4) Uiso 1 1 d . . . . .
H01O H 0.5430(16) -0.0016(17) 0.6637(7) 0.057(5) Uiso 1 1 d . . . . .
H024 H 0.4828(16) 0.1050(17) 0.5220(7) 0.056(5) Uiso 1 1 d . . . . .
H00W H 0.5181(12) 0.5705(12) 0.6895(6) 0.029(4) Uiso 1 1 d . . . . .
H01D H 0.3496(15) 0.4716(15) 0.9698(7) 0.048(5) Uiso 1 1 d . . . . .
H01J H 0.9814(14) 0.5478(14) 0.5950(6) 0.041(4) Uiso 1 1 d . . . . .
H025 H 0.2292(14) 0.1479(15) 0.9728(6) 0.040(4) Uiso 1 1 d . . . . .
H00P H 0.3696(13) 0.5370(13) 0.5714(6) 0.034(4) Uiso 1 1 d . . . . .
H01K H 0.7857(16) 0.6574(15) 0.7445(7) 0.052(5) Uiso 1 1 d . . . . .
H00O H 0.6589(13) 0.3310(12) 0.6099(5) 0.028(4) Uiso 1 1 d . . . . .
H01U H 0.7498(15) 0.3980(16) 0.5438(7) 0.049(5) Uiso 1 1 d . . . . .
H02G H 0.1404(18) 0.1639(18) 1.0352(8) 0.069(6) Uiso 1 1 d . . . . .
H01W H 0.2546(16) 0.4939(16) 1.0332(7) 0.054(5) Uiso 1 1 d . . . . .
H01C H 0.6452(14) 0.1495(13) 0.6293(6) 0.037(4) Uiso 1 1 d . . . . .
H02C H 0.3752(17) 0.2145(17) 0.6017(7) 0.062(6) Uiso 1 1 d . . . . .
H02P H 0.6869(18) 0.1814(18) 0.4228(8) 0.068(6) Uiso 1 1 d . . . . .
H029 H 0.1921(18) 0.1615(18) 0.7771(8) 0.065(6) Uiso 1 1 d . . . . .
H02 H 0.271(2) 0.066(2) 0.6380(9) 0.082(7) Uiso 1 1 d . . . . .
H023 H 0.3593(16) -0.0453(17) 0.6673(7) 0.056(5) Uiso 1 1 d . . . . .
H020 H 0.1523(16) 0.3445(16) 1.0661(7) 0.056(5) Uiso 1 1 d . . . . .
H02L H 0.7129(17) 0.0718(18) 0.8264(8) 0.065(6) Uiso 1 1 d . . . . .
H02M H 0.0606(18) -0.2381(19) 0.6831(8) 0.070(6) Uiso 1 1 d . . . . .
HD H 0.516(3) 0.391(3) 0.7862(13) 0.0530(17) Uiso 0.686(5) 1 d . U P A 1
HE H 0.537(3) 0.228(3) 0.7366(15) 0.0576(17) Uiso 0.686(5) 1 d . U P A 1
O7AA O 0.4937(4) 0.3795(4) 0.77284(16) 0.0534(13) Uiso 0.314(5) 1 d . U P A 2
OF O 0.5539(5) 0.2269(5) 0.7467(2) 0.0577(14) Uiso 0.314(5) 1 d . U P A 2

loop_
_atom_site_aniso_label
_atom_site_aniso_U_11
_atom_site_aniso_U_22
_atom_site_aniso_U_33
_atom_site_aniso_U_23
_atom_site_aniso_U_13
_atom_site_aniso_U_12
Mg01 0.0258(2) 0.0330(2) 0.0299(2) 0.01230(18) 0.00839(17) 0.01234(18)
Mg02 0.0283(2) 0.0262(2) 0.0252(2) 0.00644(17) 0.00557(16) 0.00851(17)
N003 0.0224(5) 0.0265(5) 0.0215(5) 0.0040(4) 0.0041(4) 0.0112(4)
N004 0.0230(5) 0.0280(5) 0.0240(5) 0.0061(4) 0.0031(4) 0.0106(4)
N005 0.0250(5) 0.0214(5) 0.0225(5) 0.0024(4) 0.0031(4) 0.0074(4)
N006 0.0274(5) 0.0224(5) 0.0237(5) 0.0027(4) 0.0015(4) 0.0083(4)
C007 0.0249(6) 0.0204(6) 0.0212(6) 0.0004(4) 0.0038(4) 0.0111(5)
C008 0.0208(5) 0.0242(6) 0.0221(6) 0.0041(5) 0.0033(4) 0.0087(5)
C009 0.0212(6) 0.0273(6) 0.0209(6) 0.0026(5) 0.0014(4) 0.0091(5)
C00A 0.0244(6) 0.0202(6) 0.0243(6) 0.0018(5) 0.0033(5) 0.0105(5)
C00B 0.0244(6) 0.0187(6) 0.0267(6) 0.0032(5) 0.0035(5) 0.0069(5)
C00C 0.0252(6) 0.0172(5) 0.0227(6) 0.0029(4) 0.0033(5) 0.0060(5)
C00D 0.0233(6) 0.0257(6) 0.0249(6) 0.0032(5) 0.0044(5) 0.0102(5)
C00E 0.0293(6) 0.0302(7) 0.0244(6) -0.0016(5) 0.0034(5) 0.0151(5)
C00F 0.0266(6) 0.0208(6) 0.0265(6) 0.0034(5) 0.0040(5) 0.0089(5)
C00G 0.0263(6) 0.0199(6) 0.0232(6) 0.0010(5) 0.0040(5) 0.0070(5)
C00H 0.0259(6) 0.0264(6) 0.0251(6) 0.0039(5) 0.0051(5) 0.0124(5)
C00I 0.0245(6) 0.0308(7) 0.0284(6) 0.0065(5) 0.0036(5) 0.0123(5)
C00J 0.0229(6) 0.0334(7) 0.0230(6) 0.0076(5) 0.0047(5) 0.0107(5)
C00K 0.0280(6) 0.0263(6) 0.0227(6) 0.0010(5) 0.0012(5) 0.0095(5)
C00L 0.0316(6) 0.0239(6) 0.0257(6) 0.0021(5) 0.0017(5) 0.0105(5)
C00M 0.0267(6) 0.0255(6) 0.0288(6) 0.0040(5) 0.0036(5) 0.0086(5)
C00N 0.0288(6) 0.0312(7) 0.0251(6) 0.0042(5) 0.0012(5) 0.0124(5)
C00O 0.0310(7) 0.0295(7) 0.0248(6) 0.0015(5) 0.0033(5) 0.0164(5)
C00P 0.0271(6) 0.0322(7) 0.0289(6) 0.0047(5) 0.0027(5) 0.0169(5)
C00Q 0.0256(6) 0.0235(6) 0.0280(6) -0.0014(5) 0.0018(5) 0.0091(5)
C00R 0.0281(6) 0.0280(6) 0.0282(6) 0.0036(5) 0.0013(5) 0.0128(5)
C00S 0.0255(6) 0.0298(7) 0.0406(7) -0.0016(6) 0.0047(5) 0.0159(5)
C00T 0.0277(6) 0.0303(7) 0.0255(6) 0.0038(5) 0.0039(5) 0.0132(5)
C00U 0.0310(6) 0.0240(6) 0.0260(6) 0.0020(5) 0.0057(5) 0.0116(5)
C00V 0.0238(6) 0.0310(7) 0.0307(7) 0.0016(5) 0.0025(5) 0.0119(5)
C00W 0.0277(6) 0.0299(7) 0.0260(6) 0.0009(5) 0.0025(5) 0.0160(5)
C00X 0.0288(6) 0.0330(7) 0.0304(7) 0.0049(5) 0.0070(5) 0.0147(6)
C00Y 0.0281(6) 0.0337(7) 0.0315(7) 0.0116(6) 0.0013(5) 0.0091(6)
C00Z 0.0408(7) 0.0326(7) 0.0277(6) 0.0046(5) 0.0063(5) 0.0233(6)
C010 0.0272(6) 0.0392(7) 0.0295(6) 0.0106(6) 0.0068(5) 0.0162(6)
C011 0.0334(7) 0.0295(7) 0.0232(6) 0.0000(5) 0.0019(5) 0.0145(5)
C012 0.0293(7) 0.0346(7) 0.0270(6) 0.0063(5) 0.0038(5) 0.0095(6)
C013 0.0355(7) 0.0277(7) 0.0257(6) 0.0002(5) 0.0024(5) 0.0131(6)
C014 0.0396(7) 0.0334(7) 0.0278(6) 0.0056(5) 0.0068(5) 0.0203(6)
C015 0.0324(7) 0.0375(8) 0.0279(7) 0.0025(6) 0.0096(5) 0.0103(6)
C016 0.0325(7) 0.0346(7) 0.0340(7) 0.0058(6) 0.0077(5) 0.0180(6)
C017 0.0363(7) 0.0342(7) 0.0337(7) 0.0125(6) 0.0062(6) 0.0131(6)
C018 0.0278(6) 0.0301(7) 0.0368(7) 0.0012(6) 0.0024(5) 0.0144(5)
C019 0.0277(6) 0.0314(7) 0.0310(7) 0.0063(6) 0.0023(5) 0.0095(5)
C01A 0.0250(6) 0.0451(8) 0.0251(6) 0.0097(6) 0.0038(5) 0.0079(6)
C01B 0.0384(7) 0.0319(7) 0.0270(6) 0.0020(5) 0.0058(5) 0.0210(6)
C01C 0.0449(8) 0.0394(8) 0.0302(7) 0.0062(6) 0.0077(6) 0.0260(7)
C01D 0.0339(7) 0.0314(7) 0.0352(7) -0.0012(6) 0.0059(6) 0.0120(6)
C01E 0.0328(7) 0.0332(7) 0.0340(7) 0.0022(6) -0.0029(6) 0.0135(6)
C01F 0.0392(7) 0.0306(7) 0.0293(7) 0.0011(6) 0.0030(6) 0.0191(6)
C01G 0.0298(7) 0.0434(8) 0.0419(8) 0.0010(6) 0.0089(6) 0.0172(6)
C01H 0.0380(7) 0.0400(8) 0.0373(7) 0.0102(6) 0.0087(6) 0.0210(6)
C01I 0.0444(8) 0.0306(7) 0.0416(8) 0.0079(6) 0.0108(6) 0.0177(6)
C01J 0.0278(7) 0.0471(8) 0.0305(7) 0.0041(6) 0.0090(5) 0.0161(6)
C01K 0.0400(8) 0.0338(8) 0.0328(7) 0.0010(6) 0.0042(6) 0.0138(6)
C01L 0.0340(7) 0.0379(8) 0.0431(8) 0.0086(6) 0.0075(6) 0.0210(6)
C01M 0.0433(8) 0.0445(8) 0.0274(7) -0.0001(6) -0.0006(6) 0.0221(7)
C01N 0.0352(7) 0.0405(8) 0.0386(8) 0.0033(6) 0.0052(6) 0.0236(6)
C01O 0.0648(10) 0.0396(8) 0.0345(8) 0.0109(6) 0.0114(7) 0.0310(8)
C01P 0.0390(8) 0.0336(8) 0.0481(9) 0.0059(6) 0.0074(6) 0.0158(6)
C01Q 0.0348(7) 0.0398(8) 0.0421(8) 0.0161(7) 0.0106(6) 0.0088(6)
C01R 0.0252(7) 0.0415(8) 0.0428(8) 0.0112(7) 0.0061(6) 0.0061(6)
C01S 0.0381(7) 0.0440(8) 0.0289(7) 0.0017(6) -0.0031(6) 0.0212(7)
C01T 0.0292(7) 0.0556(9) 0.0392(8) 0.0136(7) 0.0057(6) 0.0220(7)
C01U 0.0409(8) 0.0432(9) 0.0366(8) 0.0024(7) 0.0109(6) 0.0215(7)
C01V 0.0324(7) 0.0428(8) 0.0373(8) 0.0022(6) -0.0006(6) 0.0052(6)
C01W 0.0392(8) 0.0435(9) 0.0396(8) -0.0056(7) 0.0065(6) 0.0193(7)
C01X 0.0370(8) 0.0327(7) 0.0432(8) 0.0061(6) 0.0038(6) 0.0158(6)
C01Y 0.0367(8) 0.0386(8) 0.0470(9) -0.0076(7) 0.0025(6) 0.0159(7)
C01Z 0.0245(7) 0.0611(10) 0.0419(8) 0.0090(7) -0.0018(6) 0.0113(7)
C020 0.0393(8) 0.0613(11) 0.0410(8) 0.0026(8) 0.0137(7) 0.0240(8)
C021 0.0515(9) 0.0303(7) 0.0412(8) -0.0082(6) -0.0039(7) 0.0173(7)
C022 0.0365(8) 0.0458(9) 0.0449(8) 0.0129(7) 0.0143(6) 0.0167(7)
C023 0.0624(11) 0.0402(9) 0.0435(9) 0.0163(7) 0.0193(8) 0.0208(8)
C024 0.0717(12) 0.0314(8) 0.0331(8) 0.0027(6) 0.0085(7) 0.0188(8)
C025 0.0405(8) 0.0332(8) 0.0518(9) 0.0068(7) 0.0163(7) 0.0151(6)
C026 0.0520(10) 0.0379(8) 0.0556(10) 0.0084(7) 0.0268(8) 0.0141(7)
C027 0.0494(9) 0.0570(10) 0.0364(8) 0.0030(7) -0.0012(7) 0.0311(8)
C028 0.0597(10) 0.0648(11) 0.0428(9) 0.0116(8) 0.0229(8) 0.0365(9)
C029 0.0409(8) 0.0410(9) 0.0533(10) 0.0046(7) -0.0057(7) 0.0221(7)
C02A 0.0326(8) 0.0654(11) 0.0471(9) 0.0179(8) 0.0062(7) 0.0135(8)
C02B 0.0409(8) 0.0468(9) 0.0442(9) -0.0032(7) -0.0159(7) 0.0163(7)
C02C 0.0426(9) 0.0536(10) 0.0690(12) 0.0312(9) 0.0186(8) 0.0274(8)
C02D 0.0568(10) 0.0452(9) 0.0530(10) 0.0105(8) 0.0189(8) 0.0307(8)
C02E 0.0459(9) 0.0533(10) 0.0581(11) 0.0181(9) 0.0253(8) 0.0184(8)
C02F 0.0536(10) 0.0438(9) 0.0629(11) 0.0172(8) 0.0232(8) 0.0236(8)
C02G 0.0738(12) 0.0365(9) 0.0588(11) 0.0172(8) 0.0307(9) 0.0274(8)
C02H 0.0641(11) 0.0479(10) 0.0485(10) 0.0028(8) 0.0147(8) 0.0343(9)
C02I 0.0524(10) 0.0400(9) 0.0471(9) -0.0146(7) -0.0155(8) 0.0130(8)
C02J 0.1111(17) 0.0375(9) 0.0321(8) -0.0007(7) 0.0095(9) 0.0363(10)
C02K 0.0481(9) 0.0387(9) 0.0731(12) 0.0173(8) 0.0174(9) 0.0188(7)
C02L 0.1016(15) 0.0586(11) 0.0335(8) 0.0102(8) 0.0246(9) 0.0563(11)
C02M 0.0445(9) 0.0365(9) 0.0713(12) -0.0130(8) -0.0014(8) 0.0118(7)
C02N 0.0658(11) 0.0382(9) 0.0505(10) 0.0118(7) -0.0011(8) 0.0242(8)
C02O 0.0396(9) 0.0313(8) 0.0955(15) 0.0017(9) 0.0095(9) 0.0099(7)
C02P 0.0536(10) 0.0356(8) 0.0617(11) 0.0132(8) 0.0028(8) 0.0196(7)
C02Q 0.0548(10) 0.0879(14) 0.0370(8) 0.0050(9) 0.0086(7) 0.0457(10)
C02R 0.0432(9) 0.0703(12) 0.0477(9) 0.0265(9) 0.0208(7) 0.0172(8)
C02S 0.0484(10) 0.0581(11) 0.0761(13) 0.0331(10) 0.0246(9) 0.0239(9)
C02T 0.1079(17) 0.0588(12) 0.0461(10) 0.0253(9) 0.0319(10) 0.0586(12)
C02U 0.0877(15) 0.0793(14) 0.0364(9) 0.0149(9) 0.0047(9) 0.0602(13)
C02V 0.0749(13) 0.0363(9) 0.0776(14) 0.0018(9) -0.0001(10) 0.0321(9)
C02W 0.0434(10) 0.0809(14) 0.0824(14) 0.0527(12) 0.0231(9) 0.0148(10)
C02X 0.0944(16) 0.0554(12) 0.0636(12) -0.0050(10) 0.0141(11) 0.0505(12)
C02Y 0.0717(14) 0.0447(11) 0.0876(16) 0.0084(10) 0.0461(13) 0.0014(10)
C02Z 0.0321(9) 0.1039(19) 0.0686(13) 0.0187(13) 0.0046(9) 0.0065(10)
C030 0.0479(12) 0.0789(16) 0.0826(16) 0.0020(13) 0.0240(11) -0.0150(11)
C031 0.0601(13) 0.0357(10) 0.147(2) -0.0039(12) 0.0103(14) 0.0148(9)
C032 0.0605(12) 0.0687(13) 0.0995(17) 0.0271(12) 0.0200(11) 0.0427(11)
C033 0.0921(17) 0.0670(14) 0.1018(18) 0.0445(13) 0.0402(14) 0.0495(13)
C034 0.124(2) 0.0941(17) 0.0845(16) 0.0416(14) 0.0682(16) 0.0783(17)

loop_
_atom_type_symbol
_atom_type_description
_atom_type_scat_dispersion_real
_atom_type_scat_dispersion_imag
_atom_type_scat_source
C C 0.0181 0.0091 'International Tables Vol C Tables 4.2.6.8 and 6.1.1.4'
H H 0.0000 0.0000 'International Tables Vol C Tables 4.2.6.8 and 6.1.1.4'
Mg Mg 0.1719 0.1771 'International Tables Vol C Tables 4.2.6.8 and 6.1.1.4'
N N 0.0311 0.0180 'International Tables Vol C Tables 4.2.6.8 and 6.1.1.4'
O O 0.0492 0.0322 'International Tables Vol C Tables 4.2.6.8 and 6.1.1.4'

loop_
_exptl_crystal_face_index_h
_exptl_crystal_face_index_k
_exptl_crystal_face_index_l
_exptl_crystal_face_perp_dist
-7 6 7 0.0787
-2 -6 -7 0.0597
-9 1 1 0.0784
4 -7 -10 0.0919
2 -2 -18 0.0985
-8 7 3 0.0735
8 0 -1 0.0508
-4 9 1 0.0696
-1 1 18 0.0991
3 -4 16 0.1558
-2 -4 -11 0.0628
-4 -5 4 0.0924
-7 2 12 0.0942

loop_
_geom_angle_atom_site_label_1
_geom_angle_atom_site_label_2
_geom_angle_atom_site_label_3
_geom_angle
_geom_angle_site_symmetry_1
_geom_angle_site_symmetry_3
_geom_angle_publ_flag
N004 Mg01 N003 65.22(4) . . ?
O7AA Mg01 N003 120.35(15) . . ?
O7AA Mg01 N004 127.75(15) . . ?
OF Mg01 N003 148.64(19) . . ?
OF Mg01 N004 115.95(18) . . ?
OF Mg01 O7AA 84.9(3) . . ?
N006 Mg02 N005 65.66(4) . . ?
O7AA Mg02 N005 129.40(15) . . ?
O7AA Mg02 N006 137.74(15) . . ?
OF Mg02 N005 129.10(16) . . ?
OF Mg02 N006 115.0(2) . . ?
OF Mg02 O7AA 86.2(2) . . ?
C007 N003 Mg01 90.04(7) . . ?
C007 N003 C008 125.19(10) . . ?
C008 N003 Mg01 140.53(8) . . ?
C007 N004 Mg01 91.07(8) . . ?
C007 N004 C00J 124.01(11) . . ?
C00J N004 Mg01 144.66(8) . . ?
C00A N005 Mg02 89.39(7) . . ?
C00A N005 C00C 123.50(10) . . ?
C00C N005 Mg02 146.37(8) . . ?
C00A N006 Mg02 91.47(8) . . ?
C00A N006 C00K 123.67(11) . . ?
C00K N006 Mg02 141.50(9) . . ?
N003 C007 C009 123.59(10) . . ?
N004 C007 N003 113.37(11) . . ?
N004 C007 C009 123.03(11) . . ?
C00D C008 N003 120.05(11) . . ?
C00D C008 C00H 119.12(11) . . ?
C00H C008 N003 120.10(11) . . ?
C00I C009 C007 121.00(11) . . ?
C00I C009 C00X 118.53(12) . . ?
C00X C009 C007 120.47(11) . . ?
N005 C00A C00G 124.49(11) . . ?
N006 C00A N005 113.47(11) . . ?
N006 C00A C00G 122.00(11) . . ?
C00C C00B C00Q 119.34(11) . . ?
C00U C00B C00C 119.00(11) . . ?
C00U C00B C00Q 121.58(11) . . ?
C00B C00C N005 121.46(11) . . ?
C00F C00C N005 118.90(11) . . ?
C00F C00C C00B 119.45(11) . . ?
C008 C00D C00W 120.26(11) . . ?
C00P C00D C008 119.15(11) . . ?
C00P C00D C00W 120.55(11) . . ?
C016 C00E C00W 122.33(12) . . ?
C01H C00E C00W 119.03(12) . . ?
C01H C00E C016 118.60(12) . . ?
C00C C00F C00T 121.23(11) . . ?
C00R C00F C00C 119.18(12) . . ?
C00R C00F C00T 119.59(11) . . ?
C00M C00G C00A 121.97(11) . . ?
C00M C00G C019 118.76(12) . . ?
C019 C00G C00A 119.26(11) . . ?
C008 C00H C00O 120.19(11) . . ?
C011 C00H C008 119.69(11) . . ?
C011 C00H C00O 119.75(11) . . ?
C00Y C00I C009 120.72(13) . . ?
C010 C00J N004 118.45(12) . . ?
C010 C00J C012 121.15(12) . . ?
C012 C00J N004 120.14(12) . . ?
C013 C00K N006 121.26(11) . . ?
C01E C00K N006 117.60(12) . . ?
C01E C00K C013 120.94(12) . . ?
C00R C00L C00U 117.79(12) . . ?
C00R C00L C01M 121.27(12) . . ?
C00U C00L C01M 120.93(12) . . ?
C017 C00M C00G 120.39(12) . . ?
C00P C00N C011 117.80(12) . . ?
C00P C00N C01S 121.55(12) . . ?
C011 C00N C01S 120.60(12) . . ?
C00H C00O C00Z 111.81(10) . . ?
C00H C00O C014 111.37(11) . . ?
C00Z C00O C014 113.03(11) . . ?
C00N C00P C00D 122.32(12) . . ?
C00V C00Q C00B 112.73(11) . . ?
C00V C00Q C01B 112.72(11) . . ?
C01B C00Q C00B 111.93(11) . . ?
C00L C00R C00F 122.20(12) . . ?
C01P C00S C00W 123.10(13) . . ?
C01P C00S C01Y 117.98(14) . . ?
C01Y C00S C00W 118.91(13) . . ?
C00F C00T C015 110.31(11) . . ?
C00F C00T C018 114.30(11) . . ?
C018 C00T C015 112.43(11) . . ?
C00B C00U C00L 122.08(12) . . ?
C01D C00V C00Q 122.61(12) . . ?
C01D C00V C025 118.35(13) . . ?
C025 C00V C00Q 119.03(12) . . ?
C00E C00W C00D 110.95(10) . . ?
C00S C00W C00D 113.45(11) . . ?
C00S C00W C00E 112.41(11) . . ?
C009 C00X C01J 120.28(13) . . ?
C00I C00Y C01A 121.12(13) . . ?
C01U C00Z C00O 118.34(13) . . ?
C024 C00Z C00O 123.06(14) . . ?
C024 C00Z C01U 118.50(14) . . ?
C00J C010 C01L 121.51(12) . . ?
C01T C010 C00J 118.20(14) . . ?
C01T C010 C01L 120.25(13) . . ?
C00N C011 C00H 121.89(12) . . ?
C00J C012 C01K 120.57(12) . . ?
C01V C012 C00J 118.02(13) . . ?
C01V C012 C01K 121.22(14) . . ?
C00K C013 C01F 123.88(12) . . ?
C021 C013 C00K 117.88(13) . . ?
C021 C013 C01F 118.18(13) . . ?
C01C C014 C00O 119.44(13) . . ?
C02C C014 C00O 122.61(13) . . ?
C02C C014 C01C 117.92(14) . . ?
C026 C015 C00T 118.28(14) . . ?
C02A C015 C00T 123.13(14) . . ?
C02A C015 C026 118.58(15) . . ?
C01N C016 C00E 120.63(13) . . ?
C00M C017 C01Q 121.03(13) . . ?
C01X C018 C00T 123.68(13) . . ?
C01X C018 C02H 117.83(14) . . ?
C02H C018 C00T 118.47(13) . . ?
C01R C019 C00G 120.32(13) . . ?
C00Y C01A C02R 120.48(14) . . ?
C01J C01A C00Y 117.95(12) . . ?
C01J C01A C02R 121.56(14) . . ?
C01I C01B C00Q 122.59(12) . . ?
C01I C01B C027 117.87(14) . . ?
C027 C01B C00Q 119.51(14) . . ?
C01O C01C C014 120.74(15) . . ?
C00V C01D C01W 121.03(14) . . ?
C00K C01E C029 120.63(13) . . ?
C02B C01E C00K 118.51(13) . . ?
C02B C01E C029 120.83(13) . . ?
C013 C01F C02N 112.42(13) . . ?
C013 C01F C02Q 110.69(12) . . ?
C02Q C01F C02N 110.37(14) . . ?
C01N C01G C022 119.25(13) . . ?
C022 C01H C00E 120.54(13) . . ?
C01B C01I C02G 120.95(16) . . ?
C01A C01J C00X 121.36(13) . . ?
C031 C01K C012 115.33(14) . . ?
C031 C01K C034 110.92(18) . . ?
C034 C01K C012 110.54(14) . . ?
C010 C01L C02D 112.73(13) . . ?
C010 C01L C02F 110.74(13) . . ?
C02F C01L C02D 110.92(13) . . ?
C01G C01N C016 120.42(13) . . ?
C023 C01O C01C 120.63(15) . . ?
C00S C01P C02K 121.03(16) . . ?
C017 C01Q C02W 120.88(14) . . ?
C01R C01Q C017 118.24(13) . . ?
C01R C01Q C02W 120.88(14) . . ?
C019 C01R C01Q 121.23(14) . . ?
C01Z C01T C010 121.36(14) . . ?
C028 C01U C00Z 121.03(16) . . ?
C01Z C01V C012 121.07(15) . . ?
C020 C01W C01D 119.92(15) . . ?
C018 C01X C02P 121.23(16) . . ?
C02M C01Y C00S 120.96(17) . . ?
C01T C01Z C01V 120.09(14) . . ?
C01W C020 C02E 119.79(15) . . ?
C02I C021 C013 121.71(15) . . ?
C01G C022 C01H 120.55(14) . . ?
C01O C023 C02S 119.42(16) . . ?
C00Z C024 C02J 120.18(17) . . ?
C02E C025 C00V 120.66(15) . . ?
C02Y C026 C015 120.92(19) . . ?
C02U C027 C01B 120.69(18) . . ?
C02L C028 C01U 119.97(17) . . ?
C01E C029 C032 112.34(15) . . ?
C033 C029 C01E 112.23(16) . . ?
C033 C029 C032 111.16(16) . . ?
C015 C02A C02Z 120.36(19) . . ?
C02I C02B C01E 121.07(14) . . ?
C014 C02C C02S 121.09(15) . . ?
C020 C02E C025 120.25(16) . . ?
C02T C02G C01I 120.50(18) . . ?
C02X C02H C018 120.83(18) . . ?
C021 C02I C02B 119.80(15) . . ?
C02L C02J C024 120.71(17) . . ?
C02O C02K C01P 120.06(18) . . ?
C02J C02L C028 119.56(16) . . ?
C02O C02M C01Y 120.39(17) . . ?
C02M C02O C02K 119.53(17) . . ?
C02V C02P C01X 120.07(17) . . ?
C023 C02S C02C 120.20(17) . . ?
C02U C02T C02G 119.09(16) . . ?
C02T C02U C027 120.90(17) . . ?
C02P C02V C02X 119.47(16) . . ?
C02V C02X C02H 120.55(18) . . ?
C030 C02Y C026 120.0(2) . . ?
C030 C02Z C02A 120.0(2) . . ?
C02Y C030 C02Z 120.17(19) . . ?
Mg02 O7AA Mg01 93.2(2) . . ?
Mg01 OF Mg02 95.7(3) . . ?

loop_
_geom_bond_atom_site_label_1
_geom_bond_atom_site_label_2
_geom_bond_distance
_geom_bond_site_symmetry_2
_geom_bond_publ_flag
Mg01 N003 2.0753(11) . ?
Mg01 N004 2.0560(11) . ?
Mg01 O7AA 1.951(5) . ?
Mg01 OF 1.870(6) . ?
Mg02 N005 2.0799(11) . ?
Mg02 N006 2.0363(11) . ?
Mg02 O7AA 1.885(5) . ?
Mg02 OF 1.888(6) . ?
N003 C007 1.3357(15) . ?
N003 C008 1.4189(15) . ?
N004 C007 1.3289(16) . ?
N004 C00J 1.4190(16) . ?
N005 C00A 1.3381(16) . ?
N005 C00C 1.4160(15) . ?
N006 C00A 1.3311(16) . ?
N006 C00K 1.4181(16) . ?
C007 C009 1.4980(17) . ?
C008 C00D 1.4076(17) . ?
C008 C00H 1.4080(18) . ?
C009 C00I 1.3879(18) . ?
C009 C00X 1.3891(18) . ?
C00A C00G 1.4911(17) . ?
C00B C00C 1.4146(17) . ?
C00B C00Q 1.5262(17) . ?
C00B C00U 1.3895(18) . ?
C00C C00F 1.4008(17) . ?
C00D C00P 1.3953(18) . ?
C00D C00W 1.5268(17) . ?
C00E C00W 1.5260(17) . ?
C00E C016 1.3898(19) . ?
C00E C01H 1.389(2) . ?
C00F C00R 1.3967(18) . ?
C00F C00T 1.5243(18) . ?
C00G C00M 1.3907(18) . ?
C00G C019 1.3909(18) . ?
C00H C00O 1.5237(17) . ?
C00H C011 1.3911(18) . ?
C00I C00Y 1.3849(19) . ?
C00J C010 1.4075(19) . ?
C00J C012 1.408(2) . ?
C00K C013 1.4082(19) . ?
C00K C01E 1.4050(18) . ?
C00L C00R 1.3832(19) . ?
C00L C00U 1.3948(18) . ?
C00L C01M 1.5098(18) . ?
C00M C017 1.3853(19) . ?
C00N C00P 1.3874(19) . ?
C00N C011 1.3899(19) . ?
C00N C01S 1.5056(18) . ?
C00O C00Z 1.5248(18) . ?
C00O C014 1.5305(19) . ?
C00Q C00V 1.5212(18) . ?
C00Q C01B 1.5259(19) . ?
C00S C00W 1.5258(19) . ?
C00S C01P 1.384(2) . ?
C00S C01Y 1.392(2) . ?
C00T C015 1.5292(19) . ?
C00T C018 1.5249(19) . ?
C00V C01D 1.387(2) . ?
C00V C025 1.390(2) . ?
C00X C01J 1.391(2) . ?
C00Y C01A 1.389(2) . ?
C00Z C01U 1.391(2) . ?
C00Z C024 1.384(2) . ?
C010 C01L 1.518(2) . ?
C010 C01T 1.3929(19) . ?
C012 C01K 1.524(2) . ?
C012 C01V 1.397(2) . ?
C013 C01F 1.5212(19) . ?
C013 C021 1.391(2) . ?
C014 C01C 1.3969(19) . ?
C014 C02C 1.385(2) . ?
C015 C026 1.391(2) . ?
C015 C02A 1.384(2) . ?
C016 C01N 1.3872(19) . ?
C017 C01Q 1.389(2) . ?
C018 C01X 1.381(2) . ?
C018 C02H 1.395(2) . ?
C019 C01R 1.384(2) . ?
C01A C01J 1.384(2) . ?
C01A C02R 1.510(2) . ?
C01B C01I 1.387(2) . ?
C01B C027 1.390(2) . ?
C01C C01O 1.389(2) . ?
C01D C01W 1.391(2) . ?
C01E C029 1.519(2) . ?
C01E C02B 1.391(2) . ?
C01F C02N 1.528(2) . ?
C01F C02Q 1.526(2) . ?
C01G C01N 1.379(2) . ?
C01G C022 1.383(2) . ?
C01H C022 1.385(2) . ?
C01I C02G 1.388(2) . ?
C01K C031 1.504(2) . ?
C01K C034 1.516(3) . ?
C01L C02D 1.527(2) . ?
C01L C02F 1.524(2) . ?
C01O C023 1.374(3) . ?
C01P C02K 1.387(2) . ?
C01Q C01R 1.386(2) . ?
C01Q C02W 1.508(2) . ?
C01T C01Z 1.374(2) . ?
C01U C028 1.386(2) . ?
C01V C01Z 1.385(2) . ?
C01W C020 1.376(2) . ?
C01X C02P 1.394(2) . ?
C01Y C02M 1.385(2) . ?
C020 C02E 1.382(3) . ?
C021 C02I 1.377(2) . ?
C023 C02S 1.379(3) . ?
C024 C02J 1.391(2) . ?
C025 C02E 1.386(2) . ?
C026 C02Y 1.378(3) . ?
C027 C02U 1.389(3) . ?
C028 C02L 1.376(3) . ?
C029 C032 1.526(3) . ?
C029 C033 1.505(3) . ?
C02A C02Z 1.390(3) . ?
C02B C02I 1.379(3) . ?
C02C C02S 1.395(2) . ?
C02G C02T 1.377(3) . ?
C02H C02X 1.385(3) . ?
C02J C02L 1.376(3) . ?
C02K C02O 1.384(3) . ?
C02M C02O 1.369(3) . ?
C02P C02V 1.375(3) . ?
C02T C02U 1.368(3) . ?
C02V C02X 1.375(3) . ?
C02Y C030 1.373(4) . ?
C02Z C030 1.376(4) . ?

loop_
_exptl_oxdiff_crystal_face_indexfrac_h
_exptl_oxdiff_crystal_face_indexfrac_k
_exptl_oxdiff_crystal_face_indexfrac_l
_exptl_oxdiff_crystal_face_x
_exptl_oxdiff_crystal_face_y
_exptl_oxdiff_crystal_face_z
-7.2591 6.2582 7.3439 0.1215 0.5142 0.8490
-1.9181 -5.6965 -7.3689 0.1402 0.5804 -0.8022
-8.5153 1.4925 1.2069 0.2286 0.9569 0.1791
3.5147 -6.9318 -9.8561 0.0612 -0.0128 -0.9980
2.1506 -1.6415 -17.6421 0.6861 -0.1628 -0.7091
-7.5351 6.9278 3.1611 0.3506 0.5084 0.7865
8.1233 -0.3243 -0.5349 -0.1984 -0.9792 -0.0413
-3.8084 8.7199 0.5836 0.4518 -0.0575 0.8903
-1.2302 0.7842 18.0309 -0.7651 0.1012 0.6359
3.2968 -4.3028 15.5122 -0.9876 -0.1484 0.0513
-2.1942 -4.2129 -10.9194 0.3757 0.5254 -0.7634
-4.2465 -5.4349 3.7465 -0.3008 0.8492 -0.4340
-7.3444 1.5505 11.8116 -0.2878 0.8078 0.5144

loop_
_smtbx_masks_void_nr
_smtbx_masks_void_average_x
_smtbx_masks_void_average_y
_smtbx_masks_void_average_z
_smtbx_masks_void_volume
_smtbx_masks_void_count_electrons
_smtbx_masks_void_content
1 0.000 0.000 0.000 144.7 1.3 ?
2 0.000 -0.581 0.500 530.4 108.2 '2 x toluene'
3 0.111 0.562 0.007 8.0 0.0 ?
4 0.889 0.437 0.993 8.0 0.0 ?
